data_2311331
loop_
_publ_author_name
'Rammohan, Alagappa'
'Kaduk, James A.'

_publ_section_title
;
 Sodium potassium hydrogen citrate, NaKHC6H5O7.
;
_journal_issue 'Pt 2'
_journal_name_full 'Acta crystallographica. Section E, Crystallographic communications'
_journal_page_first 170
_journal_page_last 173
_journal_paper_doi 10.1107/S2056989016000232
_journal_volume 72
_journal_year 2016
_chemical_formula_iupac 'Na K H C6 H5 O7'
_chemical_formula_sum 'C6 H6 K Na O7'
_chemical_formula_weight 252.17
_space_group_IT_number 2
_space_group_name_Hall '-P 1'
_space_group_name_H-M_alt 'P -1'
_symmetry_cell_setting triclinic
_symmetry_space_group_name_Hall '-P 1'
_symmetry_space_group_name_H-M 'P -1'
_audit_creation_method 'Materials Studio'
_cell_angle_alpha 74.8964
_cell_angle_beta 76.0187
_cell_angle_gamma 71.4496
_cell_formula_units_Z 2
_cell_length_a 5.9993
_cell_length_b 8.2277
_cell_length_c 10.1419
_cell_volume 451.264
_diffrn_measurement_device_type 'density functional calculation'
_cod_data_source_file br2256sup1.cif
_cod_data_source_block ramm093_DFT
_cod_original_cell_volume 451.269
_cod_database_code 2311331

loop_
_symmetry_equiv_pos_site_id
_symmetry_equiv_pos_as_xyz
1 x,y,z
2 -x,-y,-z

loop_
_atom_site_type_symbol
_atom_site_label
_atom_site_fract_x
_atom_site_fract_y
_atom_site_fract_z
_atom_site_U_iso_or_equiv
_atom_site_adp_type
_atom_site_occupancy
C C1 0.58473 0.47461 0.69008 0.02150 Uiso 1.00
C C2 0.58840 0.56265 0.80315 0.00260 Uiso 1.00
C C3 0.77491 0.66691 0.77024 0.00260 Uiso 1.00
C C4 0.74288 0.74284 0.89935 0.00260 Uiso 1.00
C C5 0.90458 0.85546 0.89044 0.02150 Uiso 1.00
C C6 0.74020 0.81902 0.64154 0.02150 Uiso 1.00
H H7 0.62719 0.46044 0.89439 0.00340 Uiso 1.00
H H8 0.41202 0.65122 0.82730 0.00340 Uiso 1.00
H H9 0.77282 0.63557 0.98912 0.00340 Uiso 1.00
H H10 0.55890 0.82308 0.92211 0.00340 Uiso 1.00
O O11 0.49077 0.58291 0.58433 0.02150 Uiso 1.00
O O12 0.65591 0.31455 0.69939 0.02150 Uiso 1.00
O O13 0.88392 0.90257 1.00623 0.02150 Uiso 1.00
O O14 1.04072 0.89738 0.78176 0.02150 Uiso 1.00
O O15 0.90892 0.81600 0.53821 0.02150 Uiso 1.00
O O16 0.54704 0.93850 0.64884 0.02150 Uiso 1.00
O O17 1.00409 0.54419 0.74830 0.02150 Uiso 1.00
H H18 1.10980 0.60623 0.68105 0.02790 Uiso 1.00
Na Na19 0.26024 0.87640 0.55043 0.05110 Uiso 1.00
K K20 0.17511 0.20585 0.71480 0.04060 Uiso 1.00
H H21 0.50000 0.50000 0.50000 0.03000 Uiso 1.00
H H22 1.00000 1.00000 1.00000 0.03000 Uiso 1.00

loop_
_geom_bond_atom_site_label_1
_geom_bond_atom_site_label_2
_geom_bond_site_symmetry_2
_geom_bond_distance
C1 C2 . 1.515
C1 O11 . 1.318
C1 O12 . 1.234
C2 C3 . 1.543
C2 H7 . 1.092
C2 H8 . 1.090
C3 C4 . 1.540
C3 C6 . 1.558
C3 O17 . 1.430
C4 C5 . 1.515
C4 H9 . 1.095
C4 H10 . 1.095
C5 O13 . 1.297
C5 O14 . 1.244
C6 O15 . 1.268
C6 O16 . 1.259
O11 H21 . 1.207
O13 H22 . 1.200
O17 H18 . 0.971
H21 O11 2_666 1.207
H22 O13 2_777 1.200

loop_
_geom_hbond_atom_site_label_D
_geom_hbond_atom_site_label_H
_geom_hbond_atom_site_label_A
_geom_hbond_distance_DH
_geom_hbond_distance_HA
_geom_hbond_distance_DA
_geom_hbond_angle_DHA
O13 H22 O13 1.200 1.200 2.400 180.0
O11 H21 O11 1.207 1.207 2.414 180.0
O17 H18 O15 0.971 2.179 2.676 110.3
O17 H18 O11 0.971 2.227 3.060 143.1
